data_4022519
loop_
_publ_author_name
'Alexander Shivanyuk'
'Jan C. Friese'
'Steve D\"oring'
'Julius Rebek, Jr.'

_publ_section_title
;
 Solvent-Stabilized Molecular Capsules
;
_journal_name_full 'Journal of Organic Chemistry'
_journal_page_first 6489
_journal_page_last 6496
_journal_paper_doi 10.1021/jo034791+
_journal_volume 68
_journal_year 2003
_chemical_formula_sum 'C43.4 H49.5 Cl0.5 O16.35'
_chemical_formula_weight 850.45
_chemical_name_common pyrrogallolarene
_chemical_name_systematic
;
  ?
;
_space_group_IT_number 14
_symmetry_cell_setting monoclinic
_symmetry_space_group_name_Hall '-P 2yn'
_symmetry_space_group_name_H-M 'P 1 21/n 1'
_atom_sites_solution_hydrogens geom
_atom_sites_solution_primary direct
_atom_sites_solution_secondary difmap
_audit_creation_method SHELXL-97
_cell_angle_alpha 90.00
_cell_angle_beta 93.32(6)
_cell_angle_gamma 90.00
_cell_formula_units_Z 8
_cell_length_a 16.26(4)
_cell_length_b 24.57(7)
_cell_length_c 22.96(6)
_cell_measurement_temperature 293(2)
_cell_volume 9155(44)
_computing_structure_refinement 'SHELXL-97 (Sheldrick, 1997)'
_diffrn_ambient_temperature 293(2)
_diffrn_measured_fraction_theta_full 0.771
_diffrn_measured_fraction_theta_max 0.771
_diffrn_radiation_monochromator graphite
_diffrn_radiation_source 'fine-focus sealed tube'
_diffrn_radiation_type MoK\a
_diffrn_radiation_wavelength 0.71073
_diffrn_reflns_av_R_equivalents 0.0941
_diffrn_reflns_av_sigmaI/netI 0.1921
_diffrn_reflns_limit_h_max 15
_diffrn_reflns_limit_h_min -19
_diffrn_reflns_limit_k_max 32
_diffrn_reflns_limit_k_min -30
_diffrn_reflns_limit_l_max 30
_diffrn_reflns_limit_l_min -11
_diffrn_reflns_number 28006
_diffrn_reflns_theta_full 28.06
_diffrn_reflns_theta_max 28.06
_diffrn_reflns_theta_min 1.21
_exptl_absorpt_coefficient_mu 0.122
_exptl_crystal_density_diffrn 1.234
_exptl_crystal_density_method 'not measured'
_exptl_crystal_F_000 3594
_refine_diff_density_max 0.698
_refine_diff_density_min -0.381
_refine_diff_density_rms 0.076
_refine_ls_extinction_method none
_refine_ls_goodness_of_fit_ref 0.923
_refine_ls_hydrogen_treatment mixed
_refine_ls_matrix_type full
_refine_ls_number_parameters 1111
_refine_ls_number_reflns 17149
_refine_ls_number_restraints 0
_refine_ls_restrained_S_all 0.923
_refine_ls_R_factor_all 0.2701
_refine_ls_R_factor_gt 0.0943
_refine_ls_shift/su_max 0.001
_refine_ls_shift/su_mean 0.000
_refine_ls_structure_factor_coef Fsqd
_refine_ls_weighting_details 'calc w=1/[\s^2^(Fo^2^)+(0.1500P)^2^+0.0000P] where P=(Fo^2^+2Fc^2^)/3'
_refine_ls_weighting_scheme calc
_refine_ls_wR_factor_gt 0.2404
_refine_ls_wR_factor_ref 0.3363
_reflns_number_gt 5106
_reflns_number_total 17149
_reflns_threshold_expression >2sigma(I)
_cod_data_source_file jo034791+si20030620_115108_4.cif
_cod_data_source_block asd3a
_cod_original_sg_symbol_H-M 'P 21/n'
_cod_original_formula_sum 'C43.40 H49.50 Cl0.50 O16.35'
_cod_database_code 4022519

loop_
_symmetry_equiv_pos_as_xyz
'x, y, z'
'-x+1/2, y+1/2, -z+1/2'
'-x, -y, -z'
'x-1/2, -y-1/2, z-1/2'

loop_
_atom_site_label
_atom_site_type_symbol
_atom_site_fract_x
_atom_site_fract_y
_atom_site_fract_z
_atom_site_U_iso_or_equiv
_atom_site_adp_type
_atom_site_occupancy
_atom_site_symmetry_multiplicity
_atom_site_calc_flag
_atom_site_refinement_flags
_atom_site_disorder_assembly
_atom_site_disorder_group
C11A C 0.0595(6) 0.8968(3) 0.2313(4) 0.062(2) Uani 1 1 d . . .
H11A H 0.0557 0.9124 0.1924 0.075 Uiso 1 1 calc R A 1
H11B H 0.0406 0.9242 0.2578 0.075 Uiso 1 1 calc R A 1
C11B C 0.1366(17) 0.8867(10) 0.2453(11) 0.085(10) Uani 0.358(14) 1 d P B 1
H11C H 0.1406 0.8567 0.2721 0.128 Uiso 0.358(14) 1 calc PR B 1
H11D H 0.1618 0.9183 0.2634 0.128 Uiso 0.358(14) 1 calc PR B 1
H11E H 0.1645 0.8778 0.2108 0.128 Uiso 0.358(14) 1 calc PR B 1
C11C C 0.0554(8) 0.9360(5) 0.2799(5) 0.073(5) Uani 0.642(14) 1 d P B 2
H11F H 0.0776 0.9196 0.3153 0.109 Uiso 0.642(14) 1 calc PR B 2
H11G H -0.0009 0.9461 0.2843 0.109 Uiso 0.642(14) 1 calc PR B 2
H11H H 0.0868 0.9679 0.2715 0.109 Uiso 0.642(14) 1 calc PR B 2
C110 C -0.0347(6) 0.7750(3) -0.0537(3) 0.058(2) Uani 1 1 d . B .
C12A C -0.1697(5) 1.0203(3) 0.1571(3) 0.058(2) Uani 1 1 d . . .
H12A H -0.1582 1.0308 0.1975 0.069 Uiso 1 1 calc R . .
H12B H -0.1184 1.0079 0.1419 0.069 Uiso 1 1 calc R . .
C12B C -0.2008(5) 1.0705(3) 0.1219(4) 0.076(3) Uani 1 1 d . . .
H12C H -0.2021 1.0624 0.0810 0.114 Uiso 1 1 calc R . .
H12D H -0.1645 1.1007 0.1302 0.114 Uiso 1 1 calc R . .
H12E H -0.2553 1.0798 0.1327 0.114 Uiso 1 1 calc R . .
C15A C -0.1007(5) 0.9818(3) -0.0504(3) 0.066(2) Uani 1 1 d . . .
H15A H -0.1343 1.0143 -0.0485 0.079 Uiso 1 1 calc R . .
H15B H -0.0654 0.9801 -0.0149 0.079 Uiso 1 1 calc R . .
C15B C -0.0491(6) 0.9857(4) -0.1010(4) 0.097(3) Uani 1 1 d . . .
H15C H -0.0133 0.9547 -0.1016 0.146 Uiso 1 1 calc R . .
H15D H -0.0166 1.0184 -0.0979 0.146 Uiso 1 1 calc R . .
H15E H -0.0837 0.9867 -0.1363 0.146 Uiso 1 1 calc R . .
C18A C 0.1329(5) 0.8546(3) 0.0265(4) 0.069(2) Uani 1 1 d . . .
H18A H 0.1064 0.8849 0.0449 0.083 Uiso 1 1 calc R . .
H18B H 0.1440 0.8654 -0.0129 0.083 Uiso 1 1 calc R . .
C18B C 0.2146(5) 0.8420(4) 0.0604(4) 0.095(3) Uani 1 1 d . . .
H18C H 0.2039 0.8289 0.0986 0.143 Uiso 1 1 calc R . .
H18D H 0.2472 0.8746 0.0639 0.143 Uiso 1 1 calc R . .
H18E H 0.2440 0.8148 0.0400 0.143 Uiso 1 1 calc R . .
C21A C -0.3195(5) 0.4809(3) 0.1342(3) 0.055(2) Uani 1 1 d . . .
H21A H -0.3207 0.4691 0.1744 0.065 Uiso 1 1 calc R . .
H21B H -0.3742 0.4939 0.1221 0.065 Uiso 1 1 calc R . .
C21B C -0.2995(5) 0.4322(3) 0.0968(4) 0.079(3) Uani 1 1 d . . .
H21C H -0.3011 0.4429 0.0565 0.118 Uiso 1 1 calc R . .
H21D H -0.3392 0.4039 0.1018 0.118 Uiso 1 1 calc R . .
H21E H -0.2454 0.4189 0.1084 0.118 Uiso 1 1 calc R . .
C22A C -0.5161(4) 0.5992(3) 0.2416(3) 0.057(2) Uani 1 1 d . . .
H22A H -0.5246 0.5844 0.2025 0.068 Uiso 1 1 calc R . .
H22B H -0.4912 0.5710 0.2664 0.068 Uiso 1 1 calc R . .
C22B C -0.5983(5) 0.6142(4) 0.2639(4) 0.089(3) Uani 1 1 d . . .
H22C H -0.5900 0.6348 0.2993 0.134 Uiso 1 1 calc R . .
H22D H -0.6286 0.5817 0.2714 0.134 Uiso 1 1 calc R . .
H22E H -0.6287 0.6358 0.2351 0.134 Uiso 1 1 calc R . .
C26A C -0.6606(4) 0.6582(3) 0.0515(3) 0.0516(19) Uani 1 1 d . . .
H26A H -0.6832 0.6484 0.0129 0.062 Uiso 1 1 calc R . .
H26B H -0.6285 0.6275 0.0668 0.062 Uiso 1 1 calc R . .
C26B C -0.7308(5) 0.6689(3) 0.0908(4) 0.078(3) Uani 1 1 d . . .
H26C H -0.7087 0.6798 0.1287 0.118 Uiso 1 1 calc R . .
H26D H -0.7628 0.6363 0.0942 0.118 Uiso 1 1 calc R . .
H26E H -0.7652 0.6974 0.0743 0.118 Uiso 1 1 calc R . .
C28A C -0.4589(4) 0.5450(3) -0.0618(3) 0.0519(19) Uani 1 1 d . . .
H28A H -0.4785 0.5406 -0.0230 0.062 Uiso 1 1 calc R . .
H28B H -0.5061 0.5533 -0.0881 0.062 Uiso 1 1 calc R . .
C28B C -0.4201(5) 0.4911(3) -0.0808(4) 0.075(3) Uani 1 1 d . . .
H28C H -0.3905 0.4971 -0.1152 0.113 Uiso 1 1 calc R . .
H28D H -0.4628 0.4647 -0.0890 0.113 Uiso 1 1 calc R . .
H28E H -0.3829 0.4779 -0.0500 0.113 Uiso 1 1 calc R . .
C101 C 0.0012(5) 0.8485(3) 0.2322(3) 0.0502(19) Uani 1 1 d . B .
H101 H 0.0131 0.8301 0.2696 0.060 Uiso 1 1 calc R . .
C102 C 0.0152(4) 0.8065(3) 0.1850(3) 0.0459(18) Uani 1 1 d . . .
C103 C 0.0090(4) 0.7510(3) 0.1945(3) 0.0490(19) Uani 1 1 d . B .
C104 C 0.0260(5) 0.7136(3) 0.1519(3) 0.056(2) Uani 1 1 d . . .
C105 C 0.0437(4) 0.7303(3) 0.0967(3) 0.0505(19) Uani 1 1 d . B .
C106 C 0.0508(4) 0.7862(3) 0.0847(3) 0.0511(19) Uani 1 1 d . . .
C107 C 0.0352(4) 0.8229(3) 0.1292(3) 0.0509(19) Uani 1 1 d . B .
H107 H 0.0383 0.8600 0.1213 0.061 Uiso 1 1 calc . . .
C108 C 0.0743(5) 0.8062(3) 0.0237(3) 0.056(2) Uani 1 1 d . B .
H108 H 0.1039 0.7762 0.0062 0.067 Uiso 1 1 calc R . .
C109 C -0.0018(5) 0.8170(3) -0.0163(3) 0.049(2) Uani 1 1 d . . .
C111 C -0.1036(6) 0.7852(3) -0.0897(3) 0.056(2) Uani 1 1 d . . .
C112 C -0.1410(5) 0.8359(3) -0.0892(3) 0.056(2) Uani 1 1 d . B .
C113 C -0.1127(5) 0.8776(3) -0.0535(3) 0.0475(19) Uani 1 1 d . . .
C114 C -0.0427(5) 0.8665(3) -0.0175(3) 0.053(2) Uani 1 1 d . B .
H114 H -0.0222 0.8939 0.0071 0.064 Uiso 1 1 calc . . .
C115 C -0.1568(5) 0.9319(3) -0.0535(3) 0.052(2) Uani 1 1 d . B .
H115 H -0.1882 0.9343 -0.0912 0.062 Uiso 1 1 calc R . .
C116 C -0.2195(5) 0.9338(3) -0.0077(3) 0.0477(19) Uani 1 1 d . . .
C117 C -0.2996(6) 0.9190(3) -0.0204(3) 0.054(2) Uani 1 1 d . B .
C118 C -0.3578(5) 0.9203(3) 0.0216(3) 0.052(2) Uani 1 1 d . . .
C119 C -0.3368(5) 0.9387(3) 0.0767(3) 0.0471(19) Uani 1 1 d . B .
C120 C -0.2564(5) 0.9535(3) 0.0925(3) 0.0440(18) Uani 1 1 d . . .
C121 C -0.1995(4) 0.9508(3) 0.0503(3) 0.0480(19) Uani 1 1 d . B .
H121 H -0.1454 0.9607 0.0605 0.058 Uiso 1 1 calc . . .
C122 C -0.2320(5) 0.9726(3) 0.1548(3) 0.052(2) Uani 1 1 d . B .
H122 H -0.2824 0.9862 0.1713 0.063 Uiso 1 1 calc R . .
C123 C -0.2016(5) 0.9245(3) 0.1934(3) 0.0469(19) Uani 1 1 d . . .
C124 C -0.2549(5) 0.8957(3) 0.2274(3) 0.0497(19) Uani 1 1 d . B .
C125 C -0.2256(5) 0.8543(3) 0.2643(3) 0.0508(19) Uani 1 1 d . . .
C126 C -0.1432(5) 0.8403(3) 0.2660(3) 0.0505(19) Uani 1 1 d . B .
C127 C -0.0885(5) 0.8655(3) 0.2313(3) 0.0461(18) Uani 1 1 d . . .
C128 C -0.1195(5) 0.9079(3) 0.1955(3) 0.0459(18) Uani 1 1 d . B .
H128 H -0.0835 0.9258 0.1720 0.055 Uiso 1 1 calc . . .
C201 C -0.2587(4) 0.5285(3) 0.1311(3) 0.0456(18) Uani 1 1 d . . .
H201 H -0.2039 0.5138 0.1418 0.055 Uiso 1 1 calc R . .
C202 C -0.2547(5) 0.5521(3) 0.0704(3) 0.0427(18) Uani 1 1 d . . .
C203 C -0.1798(5) 0.5674(3) 0.0496(3) 0.0494(19) Uani 1 1 d . . .
C204 C -0.1744(5) 0.5913(3) -0.0049(4) 0.053(2) Uani 1 1 d . . .
C205 C -0.2453(5) 0.5997(3) -0.0399(3) 0.0476(19) Uani 1 1 d . . .
C206 C -0.3223(4) 0.5850(2) -0.0206(3) 0.0412(18) Uani 1 1 d . . .
C207 C -0.3247(5) 0.5612(3) 0.0348(3) 0.0466(19) Uani 1 1 d . . .
H207 H -0.3755 0.5513 0.0482 0.056 Uiso 1 1 calc . . .
C208 C -0.3983(4) 0.5934(2) -0.0614(3) 0.0446(19) Uani 1 1 d . . .
H208 H -0.3784 0.5954 -0.1008 0.053 Uiso 1 1 calc R . .
C209 C -0.4418(4) 0.6476(2) -0.0513(3) 0.0383(16) Uani 1 1 d . . .
C210 C -0.4270(4) 0.6922(3) -0.0859(3) 0.0486(19) Uani 1 1 d . . .
C211 C -0.4702(5) 0.7412(3) -0.0794(3) 0.0475(19) Uani 1 1 d . . .
C212 C -0.5271(4) 0.7455(3) -0.0367(3) 0.0458(18) Uani 1 1 d . . .
C213 C -0.5429(4) 0.7016(3) -0.0007(3) 0.0410(17) Uani 1 1 d . . .
C214 C -0.4993(4) 0.6531(3) -0.0087(3) 0.0430(17) Uani 1 1 d . . .
H214 H -0.5090 0.6235 0.0153 0.052 Uiso 1 1 calc . . .
C215 C -0.6040(4) 0.7074(3) 0.0467(3) 0.0455(19) Uani 1 1 d . . .
H215 H -0.6395 0.7385 0.0358 0.055 Uiso 1 1 calc R . .
C216 C -0.5584(4) 0.7221(3) 0.1055(3) 0.0391(17) Uani 1 1 d . . .
C217 C -0.5442(4) 0.7754(3) 0.1210(3) 0.0465(18) Uani 1 1 d . . .
C218 C -0.5033(4) 0.7891(3) 0.1736(3) 0.049(2) Uani 1 1 d . . .
C219 C -0.4751(5) 0.7488(3) 0.2114(3) 0.0484(19) Uani 1 1 d . . .
C220 C -0.4874(4) 0.6940(3) 0.1980(3) 0.0449(18) Uani 1 1 d . . .
C221 C -0.5278(4) 0.6823(2) 0.1438(3) 0.0406(17) Uani 1 1 d . . .
H221 H -0.5343 0.6461 0.1330 0.049 Uiso 1 1 calc . . .
C222 C -0.4564(4) 0.6482(3) 0.2401(3) 0.0458(18) Uani 1 1 d . . .
H222 H -0.4529 0.6639 0.2794 0.055 Uiso 1 1 calc R . .
C223 C -0.3695(5) 0.6308(3) 0.2269(3) 0.0428(18) Uani 1 1 d . . .
C224 C -0.3047(5) 0.6550(3) 0.2571(3) 0.050(2) Uani 1 1 d . . .
C225 C -0.2247(5) 0.6405(3) 0.2464(3) 0.054(2) Uani 1 1 d . . .
C226 C -0.2100(5) 0.5991(3) 0.2060(3) 0.053(2) Uani 1 1 d . . .
C227 C -0.2750(5) 0.5732(3) 0.1760(3) 0.0415(18) Uani 1 1 d . . .
C228 C -0.3534(4) 0.5911(3) 0.1871(3) 0.0452(18) Uani 1 1 d . . .
H228 H -0.3979 0.5752 0.1662 0.054 Uiso 1 1 calc . . .
C301 C -0.2629(6) 0.7589(4) 0.4195(4) 0.113(4) Uani 1 1 d . . .
H30A H -0.2353 0.7837 0.4463 0.170 Uiso 1 1 calc R . .
H30B H -0.2861 0.7296 0.4409 0.170 Uiso 1 1 calc R . .
H30C H -0.3061 0.7777 0.3974 0.170 Uiso 1 1 calc R . .
C302 C -0.5701(16) 0.9848(9) 0.2078(10) 0.083(7) Uiso 0.40 1 d P . .
C303 C -0.7206(13) 0.9795(8) 0.1769(9) 0.098(6) Uiso 0.50 1 d P . .
C304 C 0.0943(7) 0.5579(5) 0.0168(5) 0.131(5) Uani 1 1 d . . .
H30D H 0.0718 0.5720 -0.0197 0.197 Uiso 1 1 calc R . .
H30E H 0.0874 0.5191 0.0175 0.197 Uiso 1 1 calc R . .
H30F H 0.1519 0.5666 0.0213 0.197 Uiso 1 1 calc R . .
C305 C -0.2838(6) 0.7666(5) -0.2485(4) 0.111(4) Uani 1 1 d . . .
H30G H -0.2918 0.7983 -0.2726 0.167 Uiso 1 1 calc R . .
H30H H -0.3127 0.7364 -0.2665 0.167 Uiso 1 1 calc R . .
H30I H -0.2261 0.7583 -0.2440 0.167 Uiso 1 1 calc R . .
C306 C 0.063(2) 0.6074(13) -0.1805(15) 0.131(11) Uiso 0.40 1 d P . .
C307 C 0.2054(10) 0.5206(7) 0.1606(7) 0.194(7) Uiso 1 1 d . . .
H30M H 0.2419 0.5365 0.1339 0.291 Uiso 1 1 calc R . .
H30N H 0.1939 0.4836 0.1494 0.291 Uiso 1 1 calc R . .
H30O H 0.2309 0.5214 0.1994 0.291 Uiso 1 1 calc R . .
C308 C -0.6025(6) 0.9570(4) 0.0527(5) 0.118(4) Uani 1 1 d . . .
H30J H -0.6561 0.9682 0.0633 0.177 Uiso 1 1 calc R . .
H30K H -0.6078 0.9339 0.0189 0.177 Uiso 1 1 calc R . .
H30L H -0.5704 0.9885 0.0440 0.177 Uiso 1 1 calc R . .
C309 C -0.5747(8) 0.9171(5) -0.1181(5) 0.121(4) Uiso 1 1 d . . .
C401 C -0.1930(14) 0.7025(8) 0.1007(10) 0.092(6) Uiso 0.50 1 d P . .
C402 C -0.2630(13) 0.6992(8) 0.0719(9) 0.082(6) Uiso 0.50 1 d P . .
C403 C -0.2649(15) 0.7318(10) 0.0154(11) 0.124(8) Uiso 0.50 1 d P . .
C404 C -0.1723(18) 0.7292(12) 0.0570(13) 0.150(10) Uiso 0.50 1 d P . .
C405 C -0.2024(13) 0.7785(8) 0.0398(8) 0.081(5) Uiso 0.50 1 d P . .
C406 C -0.2762(11) 0.7803(7) 0.0156(7) 0.070(5) Uiso 0.50 1 d P . .
C407 C -0.195(3) 0.747(2) 0.137(2) 0.26(2) Uiso 0.50 1 d P . .
C408 C -0.2761(18) 0.7077(11) 0.1130(12) 0.120(8) Uiso 0.50 1 d P . .
C409 C -0.3271(16) 0.7316(11) 0.1003(12) 0.112(8) Uiso 0.50 1 d P . .
C410 C -0.3341(17) 0.7470(11) 0.0536(13) 0.138(9) Uiso 0.50 1 d P . .
C411 C -0.281(2) 0.7759(14) 0.1431(15) 0.164(12) Uiso 0.50 1 d P . .
C412 C -0.3179(16) 0.7939(10) 0.1106(11) 0.117(8) Uiso 0.50 1 d P . .
C413 C -0.2250(17) 0.8018(10) 0.1168(12) 0.106(7) Uiso 0.50 1 d P . .
C414 C -0.2448(13) 0.8082(8) 0.0734(10) 0.089(6) Uiso 0.50 1 d P . .
C415 C -0.1738(17) 0.7850(11) 0.0955(13) 0.130(9) Uiso 0.50 1 d P . .
O101 O -0.0090(4) 0.72751(19) 0.2472(2) 0.0678(15) Uani 1 1 d . . .
H10A H -0.0044 0.7504 0.2732 0.102 Uiso 1 1 calc R B .
O102 O 0.0202(4) 0.65761(19) 0.1597(2) 0.0682(15) Uani 1 1 d . B .
H102 H 0.0425 0.6492 0.1914 0.102 Uiso 1 1 calc R . .
O103 O 0.0570(3) 0.6936(2) 0.0525(2) 0.0628(14) Uani 1 1 d . . .
H103 H 0.0629 0.6630 0.0664 0.094 Uiso 1 1 calc R B .
O104 O -0.0002(4) 0.7237(2) -0.0568(2) 0.0864(19) Uani 1 1 d . . .
H104 H 0.0159 0.7138 -0.0240 0.130 Uiso 1 1 calc R B .
O105 O -0.1376(4) 0.7447(2) -0.1254(3) 0.090(2) Uani 1 1 d . B .
H105 H -0.1039 0.7202 -0.1285 0.135 Uiso 1 1 calc R . .
O106 O -0.2131(4) 0.8424(2) -0.1236(2) 0.0641(15) Uani 1 1 d . . .
H106 H -0.2086 0.8688 -0.1451 0.096 Uiso 1 1 calc R B .
O107 O -0.3312(3) 0.9019(2) -0.0749(2) 0.0708(16) Uani 1 1 d . . .
H107 H -0.2937 0.8901 -0.0938 0.106 Uiso 1 1 calc R B .
O108 O -0.4385(3) 0.9043(2) 0.0095(2) 0.0710(16) Uani 1 1 d . B .
H10B H -0.4472 0.9010 -0.0258 0.106 Uiso 1 1 calc R . .
O109 O -0.3941(3) 0.9394(2) 0.1192(2) 0.0615(14) Uani 1 1 d . . .
H109 H -0.4393 0.9303 0.1046 0.092 Uiso 1 1 calc R B .
O110 O -0.3368(3) 0.9069(2) 0.2279(3) 0.0730(16) Uani 1 1 d . . .
H110 H -0.3619 0.8791 0.2356 0.109 Uiso 1 1 calc R B .
O111 O -0.2765(3) 0.8256(2) 0.2985(2) 0.0719(16) Uani 1 1 d . B .
H111 H -0.3246 0.8321 0.2882 0.108 Uiso 1 1 calc R . .
O112 O -0.1143(3) 0.7988(2) 0.3028(2) 0.0608(14) Uani 1 1 d . . .
H112 H -0.1530 0.7851 0.3189 0.091 Uiso 1 1 calc R B .
O201 O -0.1082(3) 0.5594(2) 0.0838(2) 0.0682(15) Uani 1 1 d . . .
H20A H -0.1059 0.5814 0.1106 0.102 Uiso 1 1 calc R . .
O202 O -0.0991(3) 0.6049(2) -0.0230(3) 0.0746(17) Uani 1 1 d . . .
H202 H -0.0760 0.6256 0.0008 0.112 Uiso 1 1 calc R . .
O203 O -0.2331(3) 0.6242(2) -0.0928(2) 0.0679(16) Uani 1 1 d . . .
H203 H -0.2753 0.6400 -0.1045 0.102 Uiso 1 1 calc R . .
O204 O -0.3693(3) 0.68859(19) -0.1270(2) 0.0599(14) Uani 1 1 d . . .
H204 H -0.3642 0.7183 -0.1427 0.090 Uiso 1 1 calc R . .
O205 O -0.4530(4) 0.78313(19) -0.1155(2) 0.0720(16) Uani 1 1 d . . .
H205 H -0.4625 0.8121 -0.0994 0.108 Uiso 1 1 calc R . .
O206 O -0.5684(3) 0.79508(19) -0.0352(2) 0.0616(14) Uani 1 1 d . . .
H206 H -0.5667 0.8065 -0.0016 0.092 Uiso 1 1 calc R . .
O207 O -0.5714(3) 0.81642(17) 0.0818(2) 0.0562(13) Uani 1 1 d . . .
H207 H -0.5652 0.8462 0.0975 0.084 Uiso 1 1 calc R . .
O208 O -0.4914(4) 0.84379(19) 0.1853(2) 0.0742(16) Uani 1 1 d . . .
H20B H -0.4816 0.8481 0.2205 0.111 Uiso 1 1 calc R . .
O209 O -0.4367(4) 0.7681(2) 0.2618(2) 0.0749(17) Uani 1 1 d . . .
H209 H -0.3958 0.7496 0.2703 0.112 Uiso 1 1 calc R . .
O210 O -0.3144(3) 0.6957(2) 0.2979(2) 0.0649(15) Uani 1 1 d . . .
H210 H -0.3588 0.6919 0.3127 0.097 Uiso 1 1 calc R . .
O211 O -0.1612(3) 0.6666(2) 0.2770(2) 0.0758(17) Uani 1 1 d . . .
H211 H -0.1195 0.6648 0.2587 0.114 Uiso 1 1 calc R . .
O212 O -0.1282(3) 0.5879(3) 0.2002(3) 0.0766(17) Uani 1 1 d . . .
H212 H -0.1239 0.5639 0.1757 0.115 Uiso 1 1 calc R . .
OT1 O -0.2060(4) 0.7377(2) 0.3813(2) 0.0750(16) Uiso 1 1 d . . .
HT1 H -0.1864 0.7094 0.3947 0.113 Uiso 1 1 calc R . .
OZ1 O -0.4970(4) 0.8912(2) -0.1074(3) 0.095(2) Uani 1 1 d . . .
OZ2 O 0.0523(3) 0.5817(2) 0.0634(3) 0.0772(17) Uani 1 1 d . . .
HZ2 H 0.0861 0.5933 0.0883 0.116 Uiso 1 1 calc R . .
OXL1 O -0.4834(14) 0.9865(9) 0.2524(10) 0.163(8) Uiso 0.40 1 d P . .
OXL2 O 0.0397(18) 0.6200(12) -0.1402(13) 0.201(12) Uiso 0.40 1 d P . .
OXL3 O -0.1465(15) 0.6210(10) -0.2245(10) 0.174(9) Uiso 0.40 1 d P . .
OXX1 O -0.6383(8) 0.9806(4) 0.1872(5) 0.077(3) Uiso 0.50 1 d P . .
OXX3 O 0.1366(6) 0.5484(4) 0.1593(4) 0.164(4) Uani 1 1 d . . .
OJ3 O -0.0724(6) 0.6402(4) -0.1400(4) 0.179(4) Uiso 1 1 d . . .
OZ3 O -0.5616(3) 0.9272(2) 0.1009(2) 0.0741(16) Uani 1 1 d . . .
HZ3 H -0.5831 0.9348 0.1313 0.111 Uiso 1 1 calc R . .
OZ4 O -0.3145(4) 0.7767(3) -0.1930(2) 0.0785(17) Uani 1 1 d . . .
HZ4 H -0.3623 0.7872 -0.1970 0.118 Uiso 1 1 calc R . .
Cl1 Cl 0.0986(2) 0.60331(11) 0.27701(12) 0.1297(12) Uani 1 1 d . . .

loop_
_atom_site_aniso_label
_atom_site_aniso_U_11
_atom_site_aniso_U_22
_atom_site_aniso_U_33
_atom_site_aniso_U_23
_atom_site_aniso_U_13
_atom_site_aniso_U_12
C11A 0.057(6) 0.067(6) 0.063(6) -0.006(4) -0.003(5) -0.009(5)
C11B 0.07(2) 0.09(2) 0.09(2) -0.003(15) 0.036(19) -0.006(15)
C11C 0.107(12) 0.060(8) 0.047(8) -0.030(6) -0.023(8) -0.016(7)
C110 0.076(7) 0.054(5) 0.045(5) -0.003(4) 0.009(5) 0.011(5)
C12A 0.071(6) 0.047(4) 0.054(5) -0.009(4) -0.002(4) -0.013(4)
C12B 0.112(8) 0.040(5) 0.076(6) -0.002(4) 0.002(6) -0.007(5)
C15A 0.074(6) 0.071(6) 0.053(5) 0.009(4) 0.002(5) -0.026(4)
C15B 0.114(8) 0.097(7) 0.081(7) 0.009(5) 0.015(6) -0.036(6)
C18A 0.042(6) 0.091(6) 0.073(6) 0.008(5) 0.009(5) -0.011(5)
C18B 0.057(7) 0.109(8) 0.120(8) -0.002(6) 0.005(6) -0.011(5)
C21A 0.067(6) 0.045(4) 0.051(5) 0.010(4) 0.004(4) 0.000(4)
C21B 0.104(8) 0.051(5) 0.081(6) -0.006(4) 0.009(6) 0.002(5)
C22A 0.062(6) 0.052(5) 0.056(5) 0.008(4) 0.005(4) 0.004(4)
C22B 0.070(7) 0.093(7) 0.106(8) 0.013(6) 0.023(6) 0.012(5)
C26A 0.047(5) 0.047(4) 0.059(5) 0.001(4) -0.013(4) -0.004(4)
C26B 0.049(6) 0.078(6) 0.110(7) 0.006(5) 0.011(5) -0.006(4)
C28A 0.051(5) 0.044(4) 0.059(5) -0.003(4) -0.009(4) -0.001(4)
C28B 0.101(7) 0.043(5) 0.082(6) -0.020(4) 0.017(5) -0.011(4)
C101 0.062(6) 0.048(4) 0.040(4) 0.003(3) -0.006(4) -0.004(4)
C102 0.033(5) 0.057(5) 0.047(4) 0.005(4) -0.008(4) -0.003(3)
C103 0.052(5) 0.053(5) 0.042(4) 0.006(4) 0.001(4) 0.000(4)
C104 0.054(5) 0.054(5) 0.059(5) 0.013(4) -0.004(4) -0.003(4)
C105 0.043(5) 0.046(4) 0.061(5) 0.004(4) -0.009(4) 0.004(4)
C106 0.039(5) 0.063(5) 0.050(5) 0.004(4) -0.010(4) 0.000(4)
C107 0.049(5) 0.044(4) 0.058(5) 0.003(4) -0.006(4) 0.003(3)
C108 0.051(6) 0.069(5) 0.047(5) 0.000(4) 0.002(5) 0.000(4)
C109 0.050(6) 0.059(5) 0.040(4) 0.001(4) 0.006(4) -0.006(4)
C111 0.054(6) 0.077(6) 0.037(5) -0.010(4) -0.010(5) -0.011(5)
C112 0.054(6) 0.064(6) 0.049(5) 0.003(4) -0.004(5) -0.001(4)
C113 0.053(6) 0.052(5) 0.037(4) 0.000(4) 0.004(4) -0.013(4)
C114 0.066(6) 0.054(5) 0.041(4) 0.004(4) 0.013(5) -0.006(4)
C115 0.062(5) 0.046(4) 0.047(4) -0.003(3) -0.008(4) -0.016(4)
C116 0.045(5) 0.040(4) 0.056(5) 0.006(3) -0.011(5) -0.009(4)
C117 0.074(7) 0.047(4) 0.038(5) 0.000(3) -0.012(5) 0.003(4)
C118 0.050(6) 0.049(4) 0.057(5) -0.003(4) -0.006(5) -0.003(4)
C119 0.041(5) 0.043(4) 0.056(5) 0.007(4) -0.016(5) 0.005(4)
C120 0.046(5) 0.040(4) 0.045(5) 0.005(3) -0.005(4) -0.001(3)
C121 0.048(5) 0.043(4) 0.051(5) 0.004(3) -0.012(4) -0.002(3)
C122 0.062(6) 0.055(5) 0.038(4) -0.010(4) -0.008(4) 0.001(4)
C123 0.058(6) 0.045(4) 0.036(4) -0.004(3) -0.008(4) -0.003(4)
C124 0.038(5) 0.055(5) 0.056(5) -0.010(4) 0.002(4) -0.002(4)
C125 0.058(6) 0.054(5) 0.040(5) -0.003(4) -0.007(4) -0.011(4)
C126 0.058(6) 0.053(5) 0.039(4) 0.001(4) -0.010(4) -0.001(4)
C127 0.055(5) 0.050(4) 0.032(4) -0.001(3) -0.005(4) 0.006(4)
C128 0.046(5) 0.047(4) 0.044(4) -0.007(3) -0.002(4) -0.005(4)
C201 0.048(5) 0.045(4) 0.044(4) 0.000(3) 0.003(4) 0.001(3)
C202 0.040(5) 0.043(4) 0.045(4) -0.003(3) 0.002(4) 0.000(3)
C203 0.046(6) 0.047(4) 0.055(5) -0.004(4) -0.003(5) 0.005(4)
C204 0.045(6) 0.054(5) 0.060(5) -0.007(4) 0.004(5) -0.003(4)
C205 0.049(6) 0.050(4) 0.043(4) 0.002(3) 0.001(4) 0.002(4)
C206 0.035(5) 0.038(4) 0.050(5) -0.006(3) 0.002(4) 0.004(3)
C207 0.051(5) 0.045(4) 0.045(4) 0.000(3) 0.009(4) 0.002(3)
C208 0.051(5) 0.037(4) 0.046(4) -0.002(3) 0.008(4) -0.006(3)
C209 0.044(5) 0.035(4) 0.035(4) -0.002(3) -0.008(4) -0.004(3)
C210 0.050(5) 0.053(5) 0.042(4) 0.002(4) -0.005(4) -0.003(4)
C211 0.061(5) 0.041(4) 0.041(4) 0.014(3) 0.003(4) 0.001(4)
C212 0.047(5) 0.035(4) 0.054(5) 0.001(3) -0.009(4) 0.001(3)
C213 0.047(5) 0.040(4) 0.035(4) 0.003(3) -0.010(4) -0.004(3)
C214 0.046(5) 0.036(4) 0.045(4) 0.006(3) -0.012(4) -0.009(3)
C215 0.039(5) 0.038(4) 0.059(5) -0.001(3) 0.004(4) 0.000(3)
C216 0.037(5) 0.042(4) 0.038(4) -0.001(3) -0.002(4) 0.004(3)
C217 0.046(5) 0.036(4) 0.057(5) 0.005(4) 0.002(4) 0.004(3)
C218 0.047(5) 0.038(4) 0.062(5) -0.013(4) -0.003(4) -0.003(3)
C219 0.062(6) 0.045(4) 0.036(4) -0.006(4) -0.015(4) 0.004(4)
C220 0.054(5) 0.038(4) 0.042(4) -0.002(3) 0.003(4) 0.003(3)
C221 0.047(5) 0.032(4) 0.043(4) -0.006(3) 0.001(4) -0.002(3)
C222 0.060(5) 0.046(4) 0.031(4) 0.002(3) -0.004(4) 0.002(4)
C223 0.049(5) 0.038(4) 0.040(4) 0.009(3) -0.008(4) 0.001(4)
C224 0.061(6) 0.044(4) 0.044(5) 0.011(4) -0.005(5) -0.003(4)
C225 0.054(6) 0.060(5) 0.045(5) 0.007(4) -0.021(5) -0.021(4)
C226 0.040(6) 0.066(5) 0.052(5) 0.008(4) -0.009(5) -0.012(4)
C227 0.044(5) 0.042(4) 0.038(4) 0.006(3) -0.009(4) -0.006(4)
C228 0.052(5) 0.046(4) 0.036(4) 0.000(3) -0.010(4) -0.002(4)
C301 0.131(10) 0.154(11) 0.056(6) -0.013(6) 0.009(6) 0.019(8)
C304 0.115(9) 0.163(12) 0.115(9) -0.075(8) 0.003(8) 0.019(8)
C305 0.084(8) 0.180(12) 0.070(7) -0.024(7) 0.005(6) -0.012(7)
C308 0.089(8) 0.106(8) 0.157(10) 0.081(8) -0.011(8) 0.014(6)
O101 0.096(4) 0.053(3) 0.053(3) 0.006(3) -0.002(3) 0.003(3)
O102 0.098(5) 0.049(3) 0.058(3) 0.005(3) 0.001(3) 0.004(3)
O103 0.075(4) 0.054(3) 0.060(3) -0.002(3) 0.004(3) 0.008(3)
O104 0.106(5) 0.084(4) 0.068(4) -0.016(3) -0.008(4) 0.019(4)
O105 0.108(5) 0.079(4) 0.079(4) -0.023(4) -0.031(4) -0.002(4)
O106 0.068(4) 0.073(4) 0.050(3) 0.003(3) -0.008(3) -0.007(3)
O107 0.059(4) 0.093(4) 0.059(4) -0.014(3) -0.008(3) -0.002(3)
O108 0.053(4) 0.094(4) 0.065(4) -0.009(3) -0.013(3) -0.003(3)
O109 0.047(3) 0.068(4) 0.068(4) -0.003(3) -0.002(3) 0.001(3)
O110 0.053(4) 0.089(4) 0.077(4) 0.006(3) 0.012(3) -0.007(3)
O111 0.058(4) 0.089(4) 0.069(4) 0.015(3) 0.006(3) -0.015(3)
O112 0.061(4) 0.063(3) 0.057(3) 0.018(3) 0.000(3) -0.003(3)
O201 0.052(4) 0.086(4) 0.066(4) 0.000(3) -0.007(3) 0.007(3)
O202 0.044(4) 0.095(5) 0.086(4) -0.001(3) 0.012(3) -0.012(3)
O203 0.072(4) 0.083(4) 0.049(3) 0.019(3) 0.013(3) 0.006(3)
O204 0.073(4) 0.054(3) 0.054(3) 0.007(3) 0.017(3) -0.001(3)
O205 0.109(5) 0.047(3) 0.061(3) 0.018(3) 0.021(3) 0.007(3)
O206 0.082(4) 0.047(3) 0.056(3) 0.006(2) 0.003(3) 0.016(3)
O207 0.068(4) 0.036(3) 0.062(3) 0.001(2) -0.017(3) 0.002(3)
O208 0.099(5) 0.041(3) 0.079(4) -0.008(3) -0.022(4) 0.005(3)
O209 0.103(5) 0.052(3) 0.065(4) -0.014(3) -0.030(4) 0.006(3)
O210 0.076(4) 0.059(3) 0.059(3) -0.008(3) -0.004(3) -0.001(3)
O211 0.066(4) 0.091(4) 0.068(4) -0.014(3) -0.014(3) -0.026(4)
O212 0.043(4) 0.106(5) 0.080(5) -0.009(3) -0.004(3) -0.001(3)
OZ1 0.086(5) 0.076(4) 0.120(5) 0.017(4) -0.016(4) 0.013(3)
OZ2 0.058(4) 0.079(4) 0.095(5) -0.027(3) 0.010(3) 0.003(3)
OXX3 0.150(8) 0.219(10) 0.122(6) 0.016(6) 0.010(6) 0.092(7)
OZ3 0.077(4) 0.052(3) 0.093(4) -0.002(3) -0.002(4) 0.009(3)
OZ4 0.081(5) 0.083(4) 0.070(4) 0.013(3) -0.011(4) -0.018(4)
Cl1 0.223(4) 0.0877(19) 0.0759(18) 0.0015(15) -0.014(2) 0.011(2)

loop_
_atom_type_symbol
_atom_type_description
_atom_type_scat_dispersion_real
_atom_type_scat_dispersion_imag
_atom_type_scat_source
C C 0.0033 0.0016 'International Tables Vol C Tables 4.2.6.8 and 6.1.1.4'
H H 0.0000 0.0000 'International Tables Vol C Tables 4.2.6.8 and 6.1.1.4'
O O 0.0106 0.0060 'International Tables Vol C Tables 4.2.6.8 and 6.1.1.4'
Cl Cl 0.1484 0.1585 'International Tables Vol C Tables 4.2.6.8 and 6.1.1.4'

loop_
_geom_angle_atom_site_label_1
_geom_angle_atom_site_label_2
_geom_angle_atom_site_label_3
_geom_angle
C11B C11A C11C 91.3(13)
C11B C11A C101 116.1(13)
C11C C11A C101 116.3(8)
C111 C110 O104 116.9(8)
C111 C110 C109 119.7(8)
O104 C110 C109 123.4(9)
C12B C12A C122 113.1(7)
C15B C15A C115 112.4(7)
C108 C18A C18B 112.7(7)
C21B C21A C201 114.6(6)
C22B C22A C222 112.8(7)
C26B C26A C215 112.4(6)
C28B C28A C208 113.1(6)
C127 C101 C11A 112.6(7)
C127 C101 C102 111.1(6)
C11A C101 C102 113.6(6)
C103 C102 C107 116.9(6)
C103 C102 C101 122.6(6)
C107 C102 C101 120.5(6)
C104 C103 C102 121.6(7)
C104 C103 O101 113.6(7)
C102 C103 O101 124.7(6)
C105 C104 C103 120.9(7)
C105 C104 O102 115.7(7)
C103 C104 O102 123.3(7)
C104 C105 O103 121.9(7)
C104 C105 C106 119.7(7)
O103 C105 C106 118.4(7)
C107 C106 C105 117.9(7)
C107 C106 C108 121.2(7)
C105 C106 C108 120.9(7)
C106 C107 C102 122.9(7)
C109 C108 C18A 111.9(7)
C109 C108 C106 111.5(6)
C18A C108 C106 113.4(6)
C114 C109 C110 117.4(8)
C114 C109 C108 122.5(7)
C110 C109 C108 120.1(7)
C110 C111 O105 120.6(8)
C110 C111 C112 120.0(8)
O105 C111 C112 119.3(8)
C113 C112 O106 119.9(8)
C113 C112 C111 122.8(9)
O106 C112 C111 117.2(8)
C112 C113 C114 116.2(8)
C112 C113 C115 121.0(8)
C114 C113 C115 122.8(7)
C109 C114 C113 123.9(7)
C116 C115 C113 111.4(6)
C116 C115 C15A 111.7(6)
C113 C115 C15A 115.3(7)
C117 C116 C121 116.2(7)
C117 C116 C115 121.2(7)
C121 C116 C115 122.5(7)
C116 C117 C118 121.7(7)
C116 C117 O107 124.7(7)
C118 C117 O107 113.5(8)
C119 C118 O108 117.6(7)
C119 C118 C117 120.3(8)
O108 C118 C117 122.2(7)
C118 C119 C120 120.7(7)
C118 C119 O109 120.8(7)
C120 C119 O109 118.4(7)
C121 C120 C119 117.7(7)
C121 C120 C122 121.4(7)
C119 C120 C122 120.9(7)
C120 C121 C116 123.2(7)
C120 C122 C123 111.0(6)
C120 C122 C12A 113.3(6)
C123 C122 C12A 111.9(6)
C124 C123 C128 117.2(7)
C124 C123 C122 121.5(7)
C128 C123 C122 121.2(6)
O110 C124 C125 116.4(7)
O110 C124 C123 122.8(7)
C125 C124 C123 120.7(7)
O111 C125 C126 118.3(7)
O111 C125 C124 121.9(8)
C126 C125 C124 119.8(7)
C127 C126 C125 122.0(7)
C127 C126 O112 118.5(7)
C125 C126 O112 119.5(7)
C126 C127 C128 116.9(7)
C126 C127 C101 121.4(7)
C128 C127 C101 121.7(6)
C123 C128 C127 123.2(6)
C202 C201 C21A 113.3(6)
C202 C201 C227 111.2(6)
C21A C201 C227 112.1(6)
C207 C202 C203 117.6(7)
C207 C202 C201 122.0(6)
C203 C202 C201 120.4(7)
O201 C203 C202 119.6(7)
O201 C203 C204 118.5(7)
C202 C203 C204 121.8(8)
O202 C204 C205 121.4(7)
O202 C204 C203 119.0(8)
C205 C204 C203 119.6(7)
O203 C205 C204 114.8(7)
O203 C205 C206 124.6(7)
C204 C205 C206 120.6(7)
C205 C206 C207 117.8(7)
C205 C206 C208 118.6(7)
C207 C206 C208 123.5(6)
C202 C207 C206 122.7(7)
C206 C208 C209 113.1(5)
C206 C208 C28A 113.2(6)
C209 C208 C28A 111.7(6)
C210 C209 C214 118.0(6)
C210 C209 C208 120.3(6)
C214 C209 C208 121.6(6)
O204 C210 C209 119.4(6)
O204 C210 C211 119.7(6)
C209 C210 C211 120.8(7)
O205 C211 C212 122.6(6)
O205 C211 C210 117.5(6)
C212 C211 C210 119.9(6)
O206 C212 C211 115.2(6)
O206 C212 C213 123.9(7)
C211 C212 C213 120.8(6)
C212 C213 C214 117.9(6)
C212 C213 C215 120.1(6)
C214 C213 C215 121.9(6)
C209 C214 C213 122.5(6)
C213 C215 C26A 113.4(6)
C213 C215 C216 110.2(6)
C26A C215 C216 112.5(6)
C217 C216 C221 117.2(6)
C217 C216 C215 120.9(6)
C221 C216 C215 121.8(6)
C216 C217 C218 121.5(6)
C216 C217 O207 118.4(7)
C218 C217 O207 120.1(6)
C219 C218 O208 122.6(7)
C219 C218 C217 120.0(7)
O208 C218 C217 117.4(7)
O209 C219 C218 113.8(6)
O209 C219 C220 125.1(6)
C218 C219 C220 121.1(7)
C219 C220 C221 116.5(6)
C219 C220 C222 121.8(6)
C221 C220 C222 121.7(6)
C216 C221 C220 123.5(6)
C223 C222 C22A 112.2(6)
C223 C222 C220 110.6(5)
C22A C222 C220 113.3(6)
C224 C223 C228 118.5(7)
C224 C223 C222 118.4(7)
C228 C223 C222 123.1(7)
C223 C224 C225 120.3(7)
C223 C224 O210 122.9(7)
C225 C224 O210 116.8(7)
O211 C225 C224 118.4(8)
O211 C225 C226 121.5(8)
C224 C225 C226 120.1(7)
O212 C226 C227 125.3(7)
O212 C226 C225 114.3(7)
C227 C226 C225 120.4(7)
C226 C227 C228 116.7(7)
C226 C227 C201 120.3(7)
C228 C227 C201 123.0(6)
C223 C228 C227 124.1(7)
OXX1 C302 OXL1 166(2)
C404 C401 C402 84(2)
C404 C401 C407 96(3)
C402 C401 C407 108(3)
C404 C401 C408 115(2)
C402 C401 C408 43.4(14)
C407 C401 C408 75(3)
C408 C402 C401 75(2)
C408 C402 C409 44.3(19)
C401 C402 C409 111(2)
C408 C402 C403 134(3)
C401 C402 C403 112.1(19)
C409 C402 C403 96.4(19)
C408 C402 C410 85(2)
C401 C402 C410 131.1(19)
C409 C402 C410 41.3(13)
C403 C402 C410 56.0(15)
C408 C402 C404 109(3)
C401 C402 C404 47.3(14)
C409 C402 C404 119.5(18)
C403 C402 C404 64.9(16)
C410 C402 C404 103.8(18)
C406 C403 C410 68.6(18)
C406 C403 C402 121(2)
C410 C403 C402 67.4(17)
C406 C403 C405 52.3(14)
C410 C403 C405 95.7(19)
C402 C403 C405 95.7(17)
C406 C403 C404 99(2)
C410 C403 C404 110(2)
C402 C403 C404 62.5(16)
C405 C403 C404 47.7(13)
C401 C404 C405 126(3)
C401 C404 C415 90(2)
C405 C404 C415 52.5(16)
C401 C404 C402 48.7(15)
C405 C404 C402 98(2)
C415 C404 C402 102(2)
C401 C404 C403 101(2)
C405 C404 C403 61.3(16)
C415 C404 C403 103(2)
C402 C404 C403 52.6(13)
C401 C404 C407 44.5(19)
C405 C404 C407 90(2)
C415 C404 C407 45.2(17)
C402 C404 C407 72(2)
C403 C404 C407 108(2)
C414 C405 C406 73.9(16)
C414 C405 C415 62.1(17)
C406 C405 C415 132(2)
C414 C405 C404 122(2)
C406 C405 C404 118(2)
C415 C405 C404 74(2)
C414 C405 C403 105.2(18)
C406 C405 C403 47.5(12)
C415 C405 C403 126(2)
C404 C405 C403 71.0(18)
C414 C405 C413 30.8(12)
C406 C405 C413 99.4(16)
C415 C405 C413 32.9(14)
C404 C405 C413 94.7(18)
C403 C405 C413 112.4(15)
C403 C406 C405 80.2(18)
C403 C406 C414 113.4(19)
C405 C406 C414 53.0(12)
C403 C406 C410 65.1(16)
C405 C406 C410 108.6(18)
C414 C406 C410 86.1(16)
C401 C407 C415 95(4)
C401 C407 C413 123(4)
C415 C407 C413 43(2)
C401 C407 C411 118(4)
C415 C407 C411 90(3)
C413 C407 C411 49(2)
C401 C407 C408 53(2)
C415 C407 C408 112(3)
C413 C407 C408 100(3)
C411 C407 C408 67(3)
C401 C407 C404 40.0(18)
C415 C407 C404 55(2)
C413 C407 C404 89(3)
C411 C407 C404 114(3)
C408 C407 C404 76(2)
C402 C408 C409 94(3)
C402 C408 C401 62(2)
C409 C408 C401 139(3)
C402 C408 C407 103(3)
C409 C408 C407 111(3)
C401 C408 C407 52(2)
C402 C408 C411 125(3)
C409 C408 C411 62(2)
C401 C408 C411 103(2)
C407 C408 C411 54(2)
C402 C408 C410 63(2)
C409 C408 C410 31.9(19)
C401 C408 C410 110(2)
C407 C408 C410 107(2)
C411 C408 C410 76.6(18)
C408 C409 C410 119(3)
C408 C409 C402 42.0(19)
C410 C409 C402 79(2)
C408 C409 C412 116(3)
C410 C409 C412 80(2)
C402 C409 C412 122(2)
C408 C409 C411 83(3)
C410 C409 C411 111(3)
C402 C409 C411 108(2)
C412 C409 C411 37.7(14)
C409 C410 C403 115(3)
C409 C410 C406 132(3)
C403 C410 C406 46.3(13)
C409 C410 C402 60(2)
C403 C410 C402 56.6(14)
C406 C410 C402 94.5(18)
C409 C410 C412 61(2)
C403 C410 C412 121(2)
C406 C410 C412 90.2(17)
C402 C410 C412 101.7(19)
C409 C410 C408 29.1(17)
C403 C410 C408 86.2(18)
C406 C410 C408 112.5(19)
C402 C410 C408 32.0(10)
C412 C410 C408 75.5(18)
C412 C411 C413 81(3)
C412 C411 C407 128(4)
C413 C411 C407 62(3)
C412 C411 C409 68(3)
C413 C411 C409 111(3)
C407 C411 C409 91(3)
C412 C411 C408 99(3)
C413 C411 C408 103(2)
C407 C411 C408 59(2)
C409 C411 C408 34.7(13)
C412 C411 C414 54(2)
C413 C411 C414 30.9(15)
C407 C411 C414 78(2)
C409 C411 C414 85.7(19)
C408 C411 C414 92.3(18)
C411 C412 C413 57(2)
C411 C412 C414 94(3)
C413 C412 C414 39.7(12)
C411 C412 C409 75(3)
C413 C412 C409 103(2)
C414 C412 C409 102.2(18)
C411 C412 C410 108(3)
C413 C412 C410 105.0(19)
C414 C412 C410 79.9(17)
C409 C412 C410 39.6(12)
C414 C413 C415 80(3)
C414 C413 C411 109(3)
C415 C413 C411 128(3)
C414 C413 C407 121(3)
C415 C413 C407 64(3)
C411 C413 C407 69(3)
C414 C413 C412 71(2)
C415 C413 C412 135(3)
C411 C413 C412 41.8(18)
C407 C413 C412 102(3)
C414 C413 C405 39.4(16)
C415 C413 C405 43.0(19)
C411 C413 C405 118(2)
C407 C413 C405 87(2)
C412 C413 C405 96.8(18)
C413 C414 C405 110(3)
C413 C414 C415 50.9(19)
C405 C414 C415 60.9(17)
C413 C414 C412 69(2)
C405 C414 C412 131.1(19)
C415 C414 C412 111(2)
C413 C414 C406 145(2)
C405 C414 C406 53.2(13)
C415 C414 C406 111(2)
C412 C414 C406 98.4(17)
C413 C414 C411 39.6(19)
C405 C414 C411 117.9(19)
C415 C414 C411 79(2)
C412 C414 C411 32.4(13)
C406 C414 C411 115.4(17)
C413 C415 C405 104(3)
C413 C415 C414 49.0(19)
C405 C415 C414 57.0(16)
C413 C415 C407 73(3)
C405 C415 C407 119(3)
C414 C415 C407 107(3)
C413 C415 C404 127(3)
C405 C415 C404 53.2(16)
C414 C415 C404 101(2)
C407 C415 C404 79(3)
C302 OXX1 C303 166.1(18)

loop_
_geom_bond_atom_site_label_1
_geom_bond_atom_site_label_2
_geom_bond_distance
C11A C11B 1.30(3)
C11A C11C 1.478(12)
C11A C101 1.521(10)
C110 C111 1.375(11)
C110 O104 1.383(9)
C110 C109 1.426(11)
C12A C12B 1.545(10)
C12A C122 1.549(10)
C15A C15B 1.476(11)
C15A C115 1.525(10)
C18A C108 1.522(10)
C18A C18B 1.533(11)
C21A C21B 1.520(10)
C21A C201 1.535(9)
C22A C22B 1.504(10)
C22A C222 1.548(10)
C26A C26B 1.517(10)
C26A C215 1.528(9)
C28A C28B 1.541(10)
C28A C208 1.543(9)
C101 C127 1.516(10)
C101 C102 1.524(10)
C102 C103 1.384(10)
C102 C107 1.400(10)
C103 C104 1.383(10)
C103 O101 1.388(8)
C104 C105 1.378(10)
C104 O102 1.391(9)
C105 O103 1.384(8)
C105 C106 1.405(10)
C106 C107 1.396(10)
C106 C108 1.553(10)
C108 C109 1.522(11)
C109 C114 1.385(10)
C111 O105 1.382(9)
C111 C112 1.388(11)
C112 C113 1.374(10)
C112 O106 1.383(9)
C113 C114 1.394(10)
C113 C115 1.516(10)
C115 C116 1.508(10)
C116 C117 1.366(10)
C116 C121 1.417(10)
C117 C118 1.390(11)
C117 O107 1.391(9)
C118 C119 1.369(10)
C118 O108 1.382(9)
C119 C120 1.384(10)
C119 O109 1.388(9)
C120 C121 1.378(10)
C120 C122 1.536(10)
C122 C123 1.541(10)
C123 C124 1.393(10)
C123 C128 1.395(10)
C124 O110 1.360(9)
C124 C125 1.390(10)
C125 O111 1.368(8)
C125 C126 1.381(10)
C126 C127 1.375(10)
C126 O112 1.389(8)
C127 C128 1.402(10)
C201 C202 1.514(10)
C201 C227 1.539(9)
C202 C207 1.380(10)
C202 C203 1.386(10)
C203 O201 1.379(9)
C203 C204 1.389(10)
C204 O202 1.359(9)
C204 C205 1.382(10)
C205 O203 1.381(8)
C205 C206 1.400(10)
C206 C207 1.402(10)
C206 C208 1.520(10)
C208 C209 1.531(9)
C209 C210 1.384(9)
C209 C214 1.398(9)
C210 O204 1.372(8)
C210 C211 1.404(10)
C211 O205 1.362(8)
C211 C212 1.391(10)
C212 O206 1.391(8)
C212 C213 1.392(9)
C213 C214 1.405(9)
C213 C215 1.522(9)
C215 C216 1.544(10)
C216 C217 1.373(9)
C216 C221 1.387(9)
C217 C218 1.386(10)
C217 O207 1.406(8)
C218 C219 1.377(10)
C218 O208 1.383(9)
C219 O209 1.367(8)
C219 C220 1.394(10)
C220 C221 1.402(9)
C220 C222 1.548(9)
C222 C223 1.523(10)
C223 C224 1.363(10)
C223 C228 1.374(9)
C224 C225 1.384(11)
C224 O210 1.387(9)
C225 O211 1.374(8)
C225 C226 1.407(11)
C226 O212 1.371(9)
C226 C227 1.383(10)
C227 C228 1.384(10)
C301 OT1 1.411(10)
C302 OXX1 1.18(2)
C302 OXL1 1.69(3)
C303 OXX1 1.35(2)
C304 OZ2 1.428(10)
C305 OZ4 1.416(10)
C306 OXL2 1.06(4)
C307 OXX3 1.308(15)
C308 OZ3 1.456(10)
C309 OZ1 1.424(13)
C401 C404 1.26(3)
C401 C402 1.29(2)
C401 C407 1.37(5)
C401 C408 1.40(3)
C402 C408 1.00(3)
C402 C409 1.49(3)
C402 C403 1.52(3)
C402 C410 1.68(3)
C402 C404 1.70(3)
C403 C406 1.21(3)
C403 C410 1.51(3)
C403 C405 1.61(3)
C403 C404 1.74(4)
C404 C405 1.36(3)
C404 C415 1.63(4)
C404 C407 1.95(6)
C405 C414 1.29(2)
C405 C406 1.29(2)
C405 C415 1.34(3)
C405 C413 1.91(3)
C406 C414 1.55(3)
C406 C410 1.55(3)
C407 C415 1.41(5)
C407 C413 1.51(5)
C407 C411 1.59(5)
C407 C408 1.69(5)
C408 C409 1.04(3)
C408 C411 1.82(4)
C408 C410 1.88(4)
C409 C410 1.13(3)
C409 C412 1.56(3)
C409 C411 1.62(4)
C410 C412 1.75(4)
C411 C412 1.03(4)
C411 C413 1.29(3)
C411 C414 1.91(4)
C412 C413 1.52(4)
C412 C414 1.54(3)
C413 C414 1.04(3)
C413 C415 1.07(3)
C414 C415 1.36(3)
